data_7110180
loop_
_publ_author_name
'Sung Min Shin'
'Mi Sun Lee'
'Ji Hee Han'
'Nakcheol Jeong'

_publ_section_title
;
 Assessing the guest-accessible volume in MOFs using two-photon
 fluorescence microscopy
;
_journal_name_full Chem.Commun.
_journal_page_first 289
_journal_paper_doi 10.1039/c3cc44008g
_journal_volume 50
_journal_year 2014
_chemical_formula_sum 'C48 H36 O19 Zn4'
_chemical_formula_weight 1178.25
_chemical_name_systematic
;
?
;
_space_group_IT_number 215
_symmetry_cell_setting cubic
_symmetry_space_group_name_Hall 'P -4 2 3'
_symmetry_space_group_name_H-M 'P -4 3 m'
_atom_sites_solution_hydrogens geom
_atom_sites_solution_primary direct
_atom_sites_solution_secondary difmap
_audit_creation_method SHELXL-97
_cell_angle_alpha 90.00
_cell_angle_beta 90.00
_cell_angle_gamma 90.00
_cell_formula_units_Z 1
_cell_length_a 17.16070(10)
_cell_length_b 17.16070(10)
_cell_length_c 17.16070(10)
_cell_measurement_temperature 296(2)
_cell_volume 5053.65(5)
_computing_cell_refinement 'Bruker SAINT'
_computing_data_collection 'Bruker SMART'
_computing_data_reduction 'Bruker SAINT'
_computing_molecular_graphics 'Bruker XP'
_computing_publication_material 'Bruker XCIF'
_computing_structure_refinement 'SHELXL-97 (Sheldrick, 1997)'
_computing_structure_solution 'SHELXS-97 (Sheldrick, 1990)'
_diffrn_ambient_temperature 296(2)
_diffrn_measured_fraction_theta_full 0.998
_diffrn_measured_fraction_theta_max 0.998
_diffrn_measurement_device_type 'Bruker APEX CCD'
_diffrn_radiation_monochromator graphite
_diffrn_radiation_source 'fine-focus sealed tube'
_diffrn_radiation_type CuK\a
_diffrn_radiation_wavelength 1.54178
_diffrn_reflns_av_R_equivalents 0.0979
_diffrn_reflns_av_sigmaI/netI 0.0292
_diffrn_reflns_limit_h_max 15
_diffrn_reflns_limit_h_min -15
_diffrn_reflns_limit_k_max 15
_diffrn_reflns_limit_k_min -15
_diffrn_reflns_limit_l_max 14
_diffrn_reflns_limit_l_min -15
_diffrn_reflns_number 16062
_diffrn_reflns_theta_full 45.14
_diffrn_reflns_theta_max 45.14
_diffrn_reflns_theta_min 2.57
_diffrn_standards_decay_% none
_exptl_absorpt_coefficient_mu 0.698
_exptl_crystal_colour colorless
_exptl_crystal_density_diffrn 0.387
_exptl_crystal_density_method 'not measured'
_exptl_crystal_description block
_exptl_crystal_F_000 596
_exptl_crystal_size_max 0.10
_exptl_crystal_size_mid 0.10
_exptl_crystal_size_min 0.10
_platon_squeeze_details
;
;
_refine_diff_density_max 0.121
_refine_diff_density_min -0.177
_refine_diff_density_rms 0.014
_refine_ls_abs_structure_details 'Flack H D (1983), Acta Cryst. A39, 876-881'
_refine_ls_abs_structure_Flack 0.00
_refine_ls_extinction_coef 0.00006(3)
_refine_ls_extinction_expression Fc^*^=kFc[1+0.001xFc^2^\l^3^/sin(2\q)]^-1/4^
_refine_ls_extinction_method SHELXL
_refine_ls_goodness_of_fit_ref 0.927
_refine_ls_hydrogen_treatment mixed
_refine_ls_matrix_type full
_refine_ls_number_parameters 47
_refine_ls_number_reflns 836
_refine_ls_number_restraints 0
_refine_ls_restrained_S_all 0.927
_refine_ls_R_factor_all 0.0291
_refine_ls_R_factor_gt 0.0261
_refine_ls_shift/su_max 0.000
_refine_ls_shift/su_mean 0.000
_refine_ls_structure_factor_coef Fsqd
_refine_ls_weighting_details 'calc w=1/[\s^2^(Fo^2^)+(0.0411P)^2^+0.0000P] where P=(Fo^2^+2Fc^2^)/3'
_refine_ls_weighting_scheme calc
_refine_ls_wR_factor_gt 0.0595
_refine_ls_wR_factor_ref 0.0603
_reflns_number_gt 762
_reflns_number_total 836
_reflns_threshold_expression >2sigma(I)
_cod_data_source_file c3cc44008g.txt
_cod_data_source_block korzn
_cod_original_sg_symbol_H-M P-43m
_cod_database_code 7110180

loop_
_symmetry_equiv_pos_as_xyz
'x, y, z'
'-x, -y, z'
'-x, y, -z'
'x, -y, -z'
'z, x, y'
'z, -x, -y'
'-z, -x, y'
'-z, x, -y'
'y, z, x'
'-y, z, -x'
'y, -z, -x'
'-y, -z, x'
'y, x, z'
'-y, -x, z'
'y, -x, -z'
'-y, x, -z'
'x, z, y'
'-x, z, -y'
'-x, -z, y'
'x, -z, -y'
'z, y, x'
'z, -y, -x'
'-z, y, -x'
'-z, -y, x'

loop_
_atom_site_label
_atom_site_type_symbol
_atom_site_fract_x
_atom_site_fract_y
_atom_site_fract_z
_atom_site_U_iso_or_equiv
_atom_site_adp_type
_atom_site_occupancy
_atom_site_symmetry_multiplicity
_atom_site_calc_flag
_atom_site_refinement_flags
Zn1 Zn 0.56551(2) 0.43449(2) 0.43449(2) 0.0898(3) Uani 1 6 d S
O1 O 0.54697(15) 0.32469(17) 0.45303(15) 0.1544(12) Uani 1 2 d S
O2 O 0.5000 0.5000 0.5000 0.0728(19) Uani 1 24 d S
C1 C 0.5000 0.2885(6) 0.5000 0.148(3) Uani 1 4 d S
C2 C 0.5000 0.2060(4) 0.5000 0.171(3) Uani 1 4 d S
C3 C 0.4490(3) 0.1678(3) 0.5510(3) 0.253(4) Uani 1 2 d S
H3 H 0.413(3) 0.205(4) 0.587(3) 0.303 Uiso 1 2 d S
C4 C 0.4509(3) 0.0846(5) 0.5491(3) 0.236(3) Uani 1 2 d S
C5 C 0.5000 0.0436(4) 0.5000 0.159(3) Uani 1 4 d S
C6 C 0.3996(3) 0.0411(3) 0.6004(3) 0.420(7) Uani 0.50 2 d SP
H6A H 0.3671 0.0705 0.6329 0.504 Uiso 0.50 2 d SP
H6B H 0.3667 0.0055 0.5687 0.504 Uiso 0.50 1 d P
O3 O 0.3996(3) 0.0411(3) 0.6004(3) 0.420(7) Uani 0.50 2 d SP
H3O H 0.387(16) -0.023(7) 0.597(16) 0.504 Uiso 0.50 1 d P

loop_
_atom_site_aniso_label
_atom_site_aniso_U_11
_atom_site_aniso_U_22
_atom_site_aniso_U_33
_atom_site_aniso_U_23
_atom_site_aniso_U_13
_atom_site_aniso_U_12
Zn1 0.0898(3) 0.0898(3) 0.0898(3) -0.0027(3) 0.0027(3) 0.0027(3)
O1 0.191(2) 0.0810(19) 0.191(2) -0.0080(16) 0.021(3) 0.0080(16)
O2 0.0728(19) 0.0728(19) 0.0728(19) 0.000 0.000 0.000
C1 0.152(4) 0.141(9) 0.152(4) 0.000 0.026(6) 0.000
C2 0.251(6) 0.012(5) 0.251(6) 0.000 0.006(7) 0.000
C3 0.360(7) 0.037(4) 0.360(7) 0.010(2) 0.188(8) -0.010(2)
C4 0.267(5) 0.173(7) 0.267(5) 0.031(4) 0.092(6) -0.031(4)
C5 0.200(4) 0.076(5) 0.200(4) 0.000 0.037(6) 0.000
C6 0.573(11) 0.112(4) 0.573(11) -0.003(3) 0.326(13) 0.003(3)
O3 0.573(11) 0.112(4) 0.573(11) -0.003(3) 0.326(13) 0.003(3)

loop_
_atom_type_symbol
_atom_type_description
_atom_type_scat_dispersion_real
_atom_type_scat_dispersion_imag
_atom_type_scat_source
C C 0.0181 0.0091 'International Tables Vol C Tables 4.2.6.8 and 6.1.1.4'
H H 0.0000 0.0000 'International Tables Vol C Tables 4.2.6.8 and 6.1.1.4'
O O 0.0492 0.0322 'International Tables Vol C Tables 4.2.6.8 and 6.1.1.4'
Zn Zn -1.5491 0.6778 'International Tables Vol C Tables 4.2.6.8 and 6.1.1.4'

loop_
_geom_angle_atom_site_label_1
_geom_angle_atom_site_label_2
_geom_angle_atom_site_label_3
_geom_angle
_geom_angle_site_symmetry_1
_geom_angle_site_symmetry_3
O1 Zn1 O1 107.01(12) 7_665 .
O1 Zn1 O1 107.01(12) 7_665 10_656
O1 Zn1 O1 107.01(12) . 10_656
O1 Zn1 O2 111.83(11) 7_665 .
O1 Zn1 O2 111.83(11) . .
O1 Zn1 O2 111.83(11) 10_656 .
C1 O1 Zn1 132.0(5) . .
Zn1 O2 Zn1 109.5 2_665 4_566
Zn1 O2 Zn1 109.5 2_665 .
Zn1 O2 Zn1 109.5 4_566 .
Zn1 O2 Zn1 109.5 2_665 3_656
Zn1 O2 Zn1 109.5 4_566 3_656
Zn1 O2 Zn1 109.5 . 3_656
O1 C1 O1 122.8(9) 3_656 .
O1 C1 C2 118.6(4) 3_656 .
O1 C1 C2 118.6(4) . .
C3 C2 C3 124.2(6) . 3_656
C3 C2 C1 117.9(3) . .
C3 C2 C1 117.9(3) 3_656 .
C2 C3 C4 116.1(6) . .
C5 C4 C3 122.4(6) . .
C5 C4 C6 118.5(7) . .
C3 C4 C6 119.1(6) . .
C4 C5 C4 118.9(8) . 3_656
C4 C5 C5 120.5(4) . 2_655
C4 C5 C5 120.5(4) 3_656 2_655

loop_
_geom_bond_atom_site_label_1
_geom_bond_atom_site_label_2
_geom_bond_distance
_geom_bond_site_symmetry_2
Zn1 O1 1.937(3) 7_665
Zn1 O1 1.937(3) .
Zn1 O1 1.937(3) 10_656
Zn1 O2 1.9472(7) .
O1 C1 1.298(4) .
O2 Zn1 1.9472(7) 2_665
O2 Zn1 1.9472(7) 4_566
O2 Zn1 1.9472(7) 3_656
C1 O1 1.298(4) 3_656
C1 C2 1.416(9) .
C2 C3 1.400(5) .
C2 C3 1.400(5) 3_656
C3 C4 1.429(9) .
C4 C5 1.383(7) .
C4 C6 1.451(9) .
C5 C4 1.383(7) 3_656
C5 C5 1.497(13) 2_655

loop_
_platon_squeeze_void_nr
_platon_squeeze_void_average_x
_platon_squeeze_void_average_y
_platon_squeeze_void_average_z
_platon_squeeze_void_volume
_platon_squeeze_void_count_electrons
1 -0.007 -0.004 -0.003 4115.7 1210.5
